data_1561050
loop_
_publ_author_name
'Lynch-Colameta, Tessa'
'Greta, Sarah'
'Snyder, Scott A.'

_publ_section_title
;
 Synthesis of Aza-Quaternary Centers via Pictet--Spengler Reactions of
 Ketonitrones
;
_journal_name_full 'Chemical Science'
_journal_paper_doi 10.1039/D1SC00882J
_journal_year 2021
_chemical_absolute_configuration ad
_chemical_formula_moiety 'C25 H21 Br N2 O2'
_chemical_formula_sum 'C25 H21 Br N2 O2'
_chemical_formula_weight 461.35
_space_group_crystal_system orthorhombic
_space_group_IT_number 19
_space_group_name_Hall 'P 2ac 2ab'
_space_group_name_H-M_alt 'P 21 21 21'
_atom_sites_solution_hydrogens mixed
_atom_sites_solution_primary dual
_atom_sites_solution_secondary difmap
_audit_creation_date 2020-12-01
_audit_creation_method
;
Olex2 1.3
(compiled 2020.11.12 svn.r5f609507 for OlexSys, GUI svn.r6219)
;
_audit_update_record
;
2021-02-02 deposited with the CCDC.	2021-03-12 downloaded from the CCDC.
;
_cell_angle_alpha 90
_cell_angle_beta 90
_cell_angle_gamma 90
_cell_formula_units_Z 4
_cell_length_a 9.8948(6)
_cell_length_b 10.3781(6)
_cell_length_c 20.5618(13)
_cell_measurement_reflns_used 9573
_cell_measurement_temperature 100(2)
_cell_measurement_theta_max 27.07
_cell_measurement_theta_min 2.20
_cell_volume 2111.5(2)
_computing_cell_refinement 'SAINT V.8.35A (Bruker AXS Inc., 2013)'
_computing_data_collection 'APEX3 v.2015.9-0 (Bruker AXS Inc., 2015)'
_computing_data_reduction 'SAINT V.8.35A (Bruker AXS Inc., 2013)'
_computing_molecular_graphics 'Olex2 1.3 (Dolomanov et al., 2009)'
_computing_publication_material 'Olex2 1.3 (Dolomanov et al., 2009)'
_computing_structure_refinement 'SHELXL 2018/3 (Sheldrick, 2015)'
_computing_structure_solution 'XT 2014/5 (Sheldrick, 2015a)'
_diffrn_ambient_temperature 100(2)
_diffrn_detector 'Bruker PHOTON 100'
_diffrn_detector_area_resol_mean 10.4167
_diffrn_detector_type CMOS
_diffrn_measured_fraction_theta_full 1.000
_diffrn_measured_fraction_theta_max 0.997
_diffrn_measurement_device_type 'Bruker D8 Venture'
_diffrn_measurement_method 'omega and phi scans'
_diffrn_radiation_monochromator mirrors
_diffrn_radiation_type MoK\a
_diffrn_radiation_wavelength 0.71073
_diffrn_reflns_av_R_equivalents 0.0474
_diffrn_reflns_av_unetI/netI 0.0470
_diffrn_reflns_Laue_measured_fraction_full 1.000
_diffrn_reflns_Laue_measured_fraction_max 0.997
_diffrn_reflns_limit_h_max 12
_diffrn_reflns_limit_h_min -13
_diffrn_reflns_limit_k_max 13
_diffrn_reflns_limit_k_min -14
_diffrn_reflns_limit_l_max 27
_diffrn_reflns_limit_l_min -27
_diffrn_reflns_number 43364
_diffrn_reflns_point_group_measured_fraction_full 0.997
_diffrn_reflns_point_group_measured_fraction_max 0.994
_diffrn_reflns_theta_full 25.242
_diffrn_reflns_theta_max 28.723
_diffrn_reflns_theta_min 2.198
_diffrn_source 'micro-focus X-ray tube'
_diffrn_source_type 'INCOATEC ImuS'
_diffrn_standards_number 0
_exptl_absorpt_coefficient_mu 1.971
_exptl_absorpt_correction_T_max 0.7458
_exptl_absorpt_correction_T_min 0.6638
_exptl_absorpt_correction_type multi-scan
_exptl_absorpt_process_details
;
SADABS-2016/2 (Bruker,2016/2) was used for absorption correction. 
wR2(int) was 0.0841 before and 0.0740 after correction. 
The Ratio of minimum to maximum transmission is 0.8901.
;
_exptl_crystal_colour 'clear colourless'
_exptl_crystal_colour_lustre clear
_exptl_crystal_colour_primary colourless
_exptl_crystal_density_diffrn 1.451
_exptl_crystal_description needle
_exptl_crystal_F_000 944
_exptl_crystal_size_max 0.12
_exptl_crystal_size_mid 0.051
_exptl_crystal_size_min 0.045
_refine_diff_density_max 0.727
_refine_diff_density_min -0.356
_refine_diff_density_rms 0.068
_refine_ls_abs_structure_details
;
 Flack x determined using 1781 quotients [(I+)-(I-)]/[(I+)+(I-)]
 (Parsons, Flack and Wagner, Acta Cryst. B69 (2013) 249-259).
;
_refine_ls_abs_structure_Flack 0.012(3)
_refine_ls_extinction_method none
_refine_ls_goodness_of_fit_ref 1.056
_refine_ls_hydrogen_treatment mixed
_refine_ls_matrix_type full
_refine_ls_number_parameters 275
_refine_ls_number_reflns 5432
_refine_ls_number_restraints 0
_refine_ls_restrained_S_all 1.056
_refine_ls_R_factor_all 0.0468
_refine_ls_R_factor_gt 0.0338
_refine_ls_shift/su_max 0.001
_refine_ls_shift/su_mean 0.000
_refine_ls_structure_factor_coef Fsqd
_refine_ls_weighting_details 'w=1/[\s^2^(Fo^2^)+(0.0310P)^2^+0.0802P] where P=(Fo^2^+2Fc^2^)/3'
_refine_ls_weighting_scheme calc
_refine_ls_wR_factor_gt 0.0616
_refine_ls_wR_factor_ref 0.0646
_reflns_Friedel_coverage 0.762
_reflns_Friedel_fraction_full 0.993
_reflns_Friedel_fraction_max 0.989
_reflns_number_gt 4699
_reflns_number_total 5432
_reflns_threshold_expression 'I > 2\s(I)'
_cod_data_source_file d1sc00882j2.cif
_cod_data_source_block 0953_tlc_snyder_2
_cod_database_code 1561050
_shelx_shelxl_version_number 2018/3
_shelx_space_group_comment
;
The symmetry employed for this shelxl refinement is uniquely defined
by the following loop, which should always be used as a source of
symmetry information in preference to the above space-group names.
They are only intended as comments.
;
_shelx_estimated_absorpt_t_max 0.917
_shelx_estimated_absorpt_t_min 0.798
_olex2_refinement_description
;
1. Fixed Uiso
 At 1.2 times of:
  All C(H) groups, All C(H,H) groups, All N(H) groups
 At 1.5 times of:
  All C(H,H,H) groups
2.a Secondary CH2 refined with riding coordinates:
 C17(H17A,H17B), C18(H18A,H18B)
2.b Aromatic/amide H refined with riding coordinates:
 C2(H2), C3(H3), C5(H5), C6(H6), C11(H11), C12(H12), C13(H13), C14(H14),
 C21(H21), C22(H22), C23(H23), C24(H24), C25(H25)
2.c Idealised Me refined as rotating group:
 C8(H8A,H8B,H8C)
;
_olex2_submission_special_instructions 'No special instructions were received'

loop_
_space_group_symop_operation_xyz
'x, y, z'
'-x+1/2, -y, z+1/2'
'-x, y+1/2, -z+1/2'
'x+1/2, -y+1/2, -z'

loop_
_atom_site_label
_atom_site_type_symbol
_atom_site_fract_x
_atom_site_fract_y
_atom_site_fract_z
_atom_site_U_iso_or_equiv
_atom_site_adp_type
_atom_site_occupancy
_atom_site_site_symmetry_order
_atom_site_calc_flag
_atom_site_refinement_flags_posn
_atom_site_refinement_flags_adp
_atom_site_refinement_flags_occupancy
_atom_site_disorder_assembly
_atom_site_disorder_group
Br1 Br 1.01355(2) 0.09626(3) 0.58983(2) 0.02565(9) Uani 1 1 d . . . . .
N1 N 0.5321(2) 0.6189(2) 0.64081(10) 0.0163(5) Uani 1 1 d . . . . .
H1 H 0.593(3) 0.626(3) 0.6719(15) 0.020 Uiso 1 1 d . U . . .
N2 N 0.3748(2) 0.2879(2) 0.64452(11) 0.0161(5) Uani 1 1 d . . . . .
O1 O 0.25098(17) 0.32326(17) 0.67962(9) 0.0158(4) Uani 1 1 d . . . . .
O2 O 0.29941(19) 0.15674(16) 0.74671(9) 0.0193(4) Uani 1 1 d . . . . .
C1 C 0.8525(3) 0.1865(3) 0.61128(13) 0.0175(6) Uani 1 1 d . . . . .
C2 C 0.8302(3) 0.3080(3) 0.58663(14) 0.0199(6) Uani 1 1 d . . . . .
H2 H 0.895655 0.348442 0.559697 0.024 Uiso 1 1 calc R U . . .
C3 C 0.7099(3) 0.3706(3) 0.60192(13) 0.0185(6) Uani 1 1 d . . . . .
H3 H 0.693007 0.453978 0.584714 0.022 Uiso 1 1 calc R U . . .
C4 C 0.6147(3) 0.3135(3) 0.64170(13) 0.0146(6) Uani 1 1 d . . . . .
C5 C 0.6404(3) 0.1909(3) 0.66568(14) 0.0211(6) Uani 1 1 d . . . . .
H5 H 0.575272 0.150440 0.692806 0.025 Uiso 1 1 calc R U . . .
C6 C 0.7585(3) 0.1268(3) 0.65091(14) 0.0208(6) Uani 1 1 d . . . . .
H6 H 0.775019 0.042940 0.667687 0.025 Uiso 1 1 calc R U . . .
C7 C 0.4833(3) 0.3820(2) 0.66203(11) 0.0143(5) Uani 1 1 d . . . . .
C8 C 0.4871(3) 0.4029(2) 0.73606(12) 0.0171(5) Uani 1 1 d . . . . .
H8A H 0.402386 0.442933 0.750250 0.026 Uiso 1 1 calc R U . . .
H8B H 0.563071 0.459360 0.747155 0.026 Uiso 1 1 calc R U . . .
H8C H 0.498280 0.319699 0.757949 0.026 Uiso 1 1 calc R U . . .
C9 C 0.4605(3) 0.5080(2) 0.62733(12) 0.0146(5) Uani 1 1 d . . . . .
C10 C 0.4844(3) 0.7161(2) 0.60092(11) 0.0178(5) Uani 1 1 d . . . . .
C11 C 0.5234(3) 0.8443(2) 0.59733(13) 0.0218(6) Uani 1 1 d . . . . .
H11 H 0.593963 0.877482 0.623805 0.026 Uiso 1 1 calc R U . . .
C12 C 0.4554(4) 0.9215(3) 0.55375(15) 0.0336(8) Uani 1 1 d . . . . .
H12 H 0.478910 1.009979 0.550189 0.040 Uiso 1 1 calc R U . . .
C13 C 0.3527(4) 0.8717(3) 0.51483(17) 0.0405(9) Uani 1 1 d . . . . .
H13 H 0.307446 0.927480 0.485366 0.049 Uiso 1 1 calc R U . . .
C14 C 0.3148(3) 0.7443(3) 0.51773(15) 0.0307(7) Uani 1 1 d . . . . .
H14 H 0.245099 0.711948 0.490450 0.037 Uiso 1 1 calc R U . . .
C15 C 0.3812(3) 0.6636(3) 0.56178(13) 0.0200(6) Uani 1 1 d . . . . .
C16 C 0.3692(3) 0.5305(3) 0.57949(13) 0.0166(6) Uani 1 1 d . . . . .
C17 C 0.2776(3) 0.4269(3) 0.55458(14) 0.0199(6) Uani 1 1 d . . . . .
H17A H 0.271873 0.431254 0.506559 0.024 Uiso 1 1 calc R U . . .
H17B H 0.185641 0.438149 0.572637 0.024 Uiso 1 1 calc R U . . .
C18 C 0.3353(3) 0.2969(3) 0.57547(13) 0.0194(6) Uani 1 1 d . . . . .
H18A H 0.267173 0.229454 0.566397 0.023 Uiso 1 1 calc R U . . .
H18B H 0.415637 0.278027 0.548372 0.023 Uiso 1 1 calc R U . . .
C19 C 0.2245(3) 0.2418(2) 0.72932(13) 0.0160(6) Uani 1 1 d . . . . .
C20 C 0.0935(3) 0.2716(3) 0.76107(13) 0.0174(6) Uani 1 1 d . . . . .
C21 C 0.0037(3) 0.3631(2) 0.73666(13) 0.0205(6) Uani 1 1 d . . . . .
H21 H 0.026803 0.411312 0.698991 0.025 Uiso 1 1 calc R U . . .
C22 C -0.1180(3) 0.3837(3) 0.76699(15) 0.0241(6) Uani 1 1 d . . . . .
H22 H -0.179392 0.445345 0.749862 0.029 Uiso 1 1 calc R U . . .
C23 C -0.1520(3) 0.3148(3) 0.82255(16) 0.0276(7) Uani 1 1 d . . . . .
H23 H -0.236519 0.329074 0.843229 0.033 Uiso 1 1 calc R U . . .
C24 C -0.0631(3) 0.2260(3) 0.84757(16) 0.0331(8) Uani 1 1 d . . . . .
H24 H -0.085901 0.179368 0.885791 0.040 Uiso 1 1 calc R U . . .
C25 C 0.0598(3) 0.2042(3) 0.81718(15) 0.0260(7) Uani 1 1 d . . . . .
H25 H 0.121207 0.143028 0.834738 0.031 Uiso 1 1 calc R U . . .

loop_
_atom_site_aniso_label
_atom_site_aniso_U_11
_atom_site_aniso_U_22
_atom_site_aniso_U_33
_atom_site_aniso_U_23
_atom_site_aniso_U_13
_atom_site_aniso_U_12
Br1 0.01475(13) 0.02710(15) 0.03509(16) -0.00325(13) 0.00049(12) 0.00461(12)
N1 0.0181(11) 0.0149(11) 0.0159(11) 0.0004(9) -0.0014(9) -0.0005(9)
N2 0.0101(11) 0.0192(12) 0.0189(12) -0.0029(10) 0.0044(9) -0.0014(9)
O1 0.0130(9) 0.0172(10) 0.0172(9) 0.0003(8) 0.0028(7) 0.0020(8)
O2 0.0148(10) 0.0174(10) 0.0256(11) 0.0035(8) -0.0007(8) 0.0016(8)
C1 0.0116(12) 0.0201(14) 0.0207(14) -0.0051(12) -0.0022(10) 0.0031(11)
C2 0.0197(13) 0.0212(14) 0.0187(14) -0.0004(13) 0.0054(13) -0.0024(11)
C3 0.0212(13) 0.0137(13) 0.0205(15) 0.0027(11) 0.0020(11) 0.0004(10)
C4 0.0141(13) 0.0146(14) 0.0151(14) -0.0026(12) -0.0016(11) -0.0014(11)
C5 0.0187(14) 0.0192(15) 0.0255(16) 0.0038(13) 0.0039(12) -0.0036(12)
C6 0.0189(14) 0.0132(14) 0.0304(16) 0.0036(12) 0.0001(12) 0.0011(10)
C7 0.0137(12) 0.0123(12) 0.0171(12) 0.0000(9) 0.0015(10) -0.0016(11)
C8 0.0170(12) 0.0153(11) 0.0189(12) 0.0007(11) 0.0001(11) -0.0038(14)
C9 0.0148(13) 0.0155(13) 0.0135(13) -0.0015(11) 0.0015(10) -0.0003(10)
C10 0.0222(13) 0.0176(12) 0.0137(12) 0.0004(10) 0.0059(12) 0.0059(11)
C11 0.0281(14) 0.0178(13) 0.0194(14) 0.0002(11) 0.0034(14) -0.0011(11)
C12 0.048(2) 0.0192(15) 0.0336(17) 0.0083(14) 0.0011(15) 0.0017(15)
C13 0.051(2) 0.033(2) 0.038(2) 0.0169(16) -0.0112(18) 0.0057(16)
C14 0.0341(19) 0.0347(19) 0.0234(17) 0.0083(14) -0.0091(14) 0.0011(15)
C15 0.0222(15) 0.0236(16) 0.0141(14) -0.0005(12) 0.0018(12) 0.0028(12)
C16 0.0187(13) 0.0181(13) 0.0131(14) -0.0005(11) 0.0007(11) 0.0001(11)
C17 0.0180(13) 0.0264(17) 0.0154(14) -0.0017(12) -0.0013(11) -0.0011(12)
C18 0.0183(13) 0.0213(15) 0.0185(15) -0.0053(12) 0.0023(11) -0.0056(11)
C19 0.0153(13) 0.0142(14) 0.0187(14) -0.0011(11) -0.0025(11) -0.0035(11)
C20 0.0148(14) 0.0179(14) 0.0197(14) -0.0020(12) -0.0011(11) -0.0021(11)
C21 0.0199(14) 0.0212(13) 0.0204(13) -0.0008(10) -0.0022(13) -0.0007(12)
C22 0.0187(14) 0.0236(16) 0.0302(16) -0.0038(14) -0.0014(12) 0.0028(13)
C23 0.0179(15) 0.0295(17) 0.0354(18) -0.0043(15) 0.0093(13) -0.0015(13)
C24 0.0305(18) 0.0330(18) 0.0357(19) 0.0094(16) 0.0135(15) 0.0004(14)
C25 0.0226(16) 0.0261(16) 0.0294(17) 0.0090(14) 0.0049(13) 0.0054(13)

loop_
_atom_type_symbol
_atom_type_description
_atom_type_scat_dispersion_real
_atom_type_scat_dispersion_imag
_atom_type_scat_source
C C 0.0033 0.0016 'International Tables Vol C Tables 4.2.6.8 and 6.1.1.4'
H H 0.0000 0.0000 'International Tables Vol C Tables 4.2.6.8 and 6.1.1.4'
Br Br -0.2901 2.4595 'International Tables Vol C Tables 4.2.6.8 and 6.1.1.4'
N N 0.0061 0.0033 'International Tables Vol C Tables 4.2.6.8 and 6.1.1.4'
O O 0.0106 0.0060 'International Tables Vol C Tables 4.2.6.8 and 6.1.1.4'

loop_
_geom_angle_atom_site_label_1
_geom_angle_atom_site_label_2
_geom_angle_atom_site_label_3
_geom_angle
_geom_angle_site_symmetry_1
_geom_angle_site_symmetry_3
_geom_angle_publ_flag
C9 N1 H1 124.5(19) . . ?
C9 N1 C10 108.3(2) . . ?
C10 N1 H1 127.0(19) . . ?
O1 N2 C7 108.50(19) . . ?
O1 N2 C18 103.68(19) . . ?
C18 N2 C7 112.3(2) . . ?
C19 O1 N2 112.14(19) . . ?
C2 C1 Br1 120.0(2) . . ?
C2 C1 C6 121.3(2) . . ?
C6 C1 Br1 118.7(2) . . ?
C1 C2 H2 120.6 . . ?
C1 C2 C3 118.8(3) . . ?
C3 C2 H2 120.6 . . ?
C2 C3 H3 119.4 . . ?
C4 C3 C2 121.1(3) . . ?
C4 C3 H3 119.4 . . ?
C3 C4 C5 118.6(3) . . ?
C3 C4 C7 122.6(2) . . ?
C5 C4 C7 118.8(2) . . ?
C4 C5 H5 119.3 . . ?
C6 C5 C4 121.3(3) . . ?
C6 C5 H5 119.3 . . ?
C1 C6 H6 120.5 . . ?
C5 C6 C1 118.9(3) . . ?
C5 C6 H6 120.5 . . ?
N2 C7 C4 103.81(18) . . ?
N2 C7 C8 110.4(2) . . ?
N2 C7 C9 110.2(2) . . ?
C8 C7 C4 108.2(2) . . ?
C9 C7 C4 113.5(2) . . ?
C9 C7 C8 110.5(2) . . ?
C7 C8 H8A 109.5 . . ?
C7 C8 H8B 109.5 . . ?
C7 C8 H8C 109.5 . . ?
H8A C8 H8B 109.5 . . ?
H8A C8 H8C 109.5 . . ?
H8B C8 H8C 109.5 . . ?
N1 C9 C7 123.5(2) . . ?
C16 C9 N1 110.2(2) . . ?
C16 C9 C7 126.3(2) . . ?
N1 C10 C11 129.5(3) . . ?
N1 C10 C15 107.7(2) . . ?
C11 C10 C15 122.8(2) . . ?
C10 C11 H11 121.4 . . ?
C12 C11 C10 117.2(3) . . ?
C12 C11 H11 121.4 . . ?
C11 C12 H12 119.5 . . ?
C11 C12 C13 121.0(3) . . ?
C13 C12 H12 119.5 . . ?
C12 C13 H13 119.0 . . ?
C14 C13 C12 122.1(3) . . ?
C14 C13 H13 119.0 . . ?
C13 C14 H14 120.8 . . ?
C13 C14 C15 118.4(3) . . ?
C15 C14 H14 120.8 . . ?
C10 C15 C16 106.7(2) . . ?
C14 C15 C10 118.7(3) . . ?
C14 C15 C16 134.7(3) . . ?
C9 C16 C15 107.1(3) . . ?
C9 C16 C17 121.9(2) . . ?
C15 C16 C17 131.0(3) . . ?
C16 C17 H17A 110.1 . . ?
C16 C17 H17B 110.1 . . ?
C16 C17 C18 108.2(2) . . ?
H17A C17 H17B 108.4 . . ?
C18 C17 H17A 110.1 . . ?
C18 C17 H17B 110.1 . . ?
N2 C18 C17 115.2(2) . . ?
N2 C18 H18A 108.5 . . ?
N2 C18 H18B 108.5 . . ?
C17 C18 H18A 108.5 . . ?
C17 C18 H18B 108.5 . . ?
H18A C18 H18B 107.5 . . ?
O1 C19 C20 111.8(2) . . ?
O2 C19 O1 124.2(3) . . ?
O2 C19 C20 124.0(3) . . ?
C21 C20 C19 122.7(3) . . ?
C25 C20 C19 118.0(2) . . ?
C25 C20 C21 119.3(3) . . ?
C20 C21 H21 119.9 . . ?
C22 C21 C20 120.1(3) . . ?
C22 C21 H21 119.9 . . ?
C21 C22 H22 119.8 . . ?
C21 C22 C23 120.4(3) . . ?
C23 C22 H22 119.8 . . ?
C22 C23 H23 120.1 . . ?
C24 C23 C22 119.9(3) . . ?
C24 C23 H23 120.1 . . ?
C23 C24 H24 119.9 . . ?
C23 C24 C25 120.2(3) . . ?
C25 C24 H24 119.9 . . ?
C20 C25 H25 119.9 . . ?
C24 C25 C20 120.2(3) . . ?
C24 C25 H25 119.9 . . ?

loop_
_geom_bond_atom_site_label_1
_geom_bond_atom_site_label_2
_geom_bond_distance
_geom_bond_site_symmetry_2
_geom_bond_publ_flag
Br1 C1 1.900(3) . ?
N1 H1 0.88(3) . ?
N1 C9 1.379(3) . ?
N1 C10 1.383(3) . ?
N2 O1 1.468(3) . ?
N2 C7 1.496(3) . ?
N2 C18 1.475(4) . ?
O1 C19 1.352(3) . ?
O2 C19 1.207(3) . ?
C1 C2 1.378(4) . ?
C1 C6 1.383(4) . ?
C2 H2 0.9500 . ?
C2 C3 1.391(4) . ?
C3 H3 0.9500 . ?
C3 C4 1.381(4) . ?
C4 C5 1.387(4) . ?
C4 C7 1.540(4) . ?
C5 H5 0.9500 . ?
C5 C6 1.379(4) . ?
C6 H6 0.9500 . ?
C7 C8 1.538(3) . ?
C7 C9 1.506(3) . ?
C8 H8A 0.9800 . ?
C8 H8B 0.9800 . ?
C8 H8C 0.9800 . ?
C9 C16 1.356(4) . ?
C10 C11 1.388(4) . ?
C10 C15 1.410(4) . ?
C11 H11 0.9500 . ?
C11 C12 1.377(4) . ?
C12 H12 0.9500 . ?
C12 C13 1.393(5) . ?
C13 H13 0.9500 . ?
C13 C14 1.376(5) . ?
C14 H14 0.9500 . ?
C14 C15 1.397(4) . ?
C15 C16 1.434(4) . ?
C16 C17 1.497(4) . ?
C17 H17A 0.9900 . ?
C17 H17B 0.9900 . ?
C17 C18 1.526(4) . ?
C18 H18A 0.9900 . ?
C18 H18B 0.9900 . ?
C19 C20 1.484(4) . ?
C20 C21 1.393(4) . ?
C20 C25 1.390(4) . ?
C21 H21 0.9500 . ?
C21 C22 1.373(4) . ?
C22 H22 0.9500 . ?
C22 C23 1.389(4) . ?
C23 H23 0.9500 . ?
C23 C24 1.374(5) . ?
C24 H24 0.9500 . ?
C24 C25 1.386(4) . ?
C25 H25 0.9500 . ?

loop_
_geom_torsion_atom_site_label_1
_geom_torsion_atom_site_label_2
_geom_torsion_atom_site_label_3
_geom_torsion_atom_site_label_4
_geom_torsion
_geom_torsion_site_symmetry_1
_geom_torsion_site_symmetry_2
_geom_torsion_site_symmetry_3
_geom_torsion_site_symmetry_4
_geom_torsion_publ_flag
Br1 C1 C2 C3 178.5(2) . . . . ?
Br1 C1 C6 C5 -178.9(2) . . . . ?
N1 C9 C16 C15 -0.9(3) . . . . ?
N1 C9 C16 C17 179.6(2) . . . . ?
N1 C10 C11 C12 -178.3(3) . . . . ?
N1 C10 C15 C14 178.9(3) . . . . ?
N1 C10 C15 C16 -0.3(3) . . . . ?
N2 O1 C19 O2 6.1(3) . . . . ?
N2 O1 C19 C20 -175.3(2) . . . . ?
N2 C7 C9 N1 170.3(2) . . . . ?
N2 C7 C9 C16 -9.6(3) . . . . ?
O1 N2 C7 C4 162.3(2) . . . . ?
O1 N2 C7 C8 46.5(3) . . . . ?
O1 N2 C7 C9 -75.8(2) . . . . ?
O1 N2 C18 C17 55.7(3) . . . . ?
O1 C19 C20 C21 7.0(4) . . . . ?
O1 C19 C20 C25 -173.4(2) . . . . ?
O2 C19 C20 C21 -174.4(3) . . . . ?
O2 C19 C20 C25 5.2(4) . . . . ?
C1 C2 C3 C4 0.8(4) . . . . ?
C2 C1 C6 C5 0.1(4) . . . . ?
C2 C3 C4 C5 -0.8(4) . . . . ?
C2 C3 C4 C7 177.3(3) . . . . ?
C3 C4 C5 C6 0.5(4) . . . . ?
C3 C4 C7 N2 127.6(3) . . . . ?
C3 C4 C7 C8 -115.2(3) . . . . ?
C3 C4 C7 C9 7.9(4) . . . . ?
C4 C5 C6 C1 -0.1(4) . . . . ?
C4 C7 C9 N1 -73.8(3) . . . . ?
C4 C7 C9 C16 106.4(3) . . . . ?
C5 C4 C7 N2 -54.3(3) . . . . ?
C5 C4 C7 C8 63.0(3) . . . . ?
C5 C4 C7 C9 -173.9(2) . . . . ?
C6 C1 C2 C3 -0.4(4) . . . . ?
C7 N2 O1 C19 -106.3(2) . . . . ?
C7 N2 C18 C17 -61.2(3) . . . . ?
C7 C4 C5 C6 -177.7(3) . . . . ?
C7 C9 C16 C15 179.0(2) . . . . ?
C7 C9 C16 C17 -0.5(4) . . . . ?
C8 C7 C9 N1 48.1(3) . . . . ?
C8 C7 C9 C16 -131.8(3) . . . . ?
C9 N1 C10 C11 179.0(3) . . . . ?
C9 N1 C10 C15 -0.2(3) . . . . ?
C9 C16 C17 C18 -17.3(3) . . . . ?
C10 N1 C9 C7 -179.2(2) . . . . ?
C10 N1 C9 C16 0.7(3) . . . . ?
C10 C11 C12 C13 -0.4(5) . . . . ?
C10 C15 C16 C9 0.8(3) . . . . ?
C10 C15 C16 C17 -179.8(3) . . . . ?
C11 C10 C15 C14 -0.3(4) . . . . ?
C11 C10 C15 C16 -179.6(2) . . . . ?
C11 C12 C13 C14 -0.3(6) . . . . ?
C12 C13 C14 C15 0.7(5) . . . . ?
C13 C14 C15 C10 -0.4(5) . . . . ?
C13 C14 C15 C16 178.6(3) . . . . ?
C14 C15 C16 C9 -178.3(3) . . . . ?
C14 C15 C16 C17 1.1(5) . . . . ?
C15 C10 C11 C12 0.7(4) . . . . ?
C15 C16 C17 C18 163.4(3) . . . . ?
C16 C17 C18 N2 47.8(3) . . . . ?
C18 N2 O1 C19 134.1(2) . . . . ?
C18 N2 C7 C4 -83.7(2) . . . . ?
C18 N2 C7 C8 160.6(2) . . . . ?
C18 N2 C7 C9 38.2(3) . . . . ?
C19 C20 C21 C22 177.9(3) . . . . ?
C19 C20 C25 C24 -178.2(3) . . . . ?
C20 C21 C22 C23 0.8(4) . . . . ?
C21 C20 C25 C24 1.4(4) . . . . ?
C21 C22 C23 C24 0.3(5) . . . . ?
C22 C23 C24 C25 -0.5(5) . . . . ?
C23 C24 C25 C20 -0.3(5) . . . . ?
C25 C20 C21 C22 -1.6(4) . . . . ?
